data_4025386
loop_
_publ_author_name
'Stephen Hanessian'
'Dilip K. Maji'
'Subramaniyan Govindan'
'Riccardo Matera'
'Marina Tintelnot-Blomley'

_publ_section_title
;
 Substrate-Controlled and Organocatalytic Asymmetric Synthesis of
 Carbocyclic Amino Acid Dipeptide Mimetics
;
_journal_name_full 'Journal of Organic Chemistry'
_journal_page_first 2861
_journal_page_last 2876
_journal_paper_doi 10.1021/jo100017t
_journal_volume 75
_journal_year 2010
_chemical_absolute_configuration rmad
_chemical_compound_source 'Synthesized by the authors. See text'
_chemical_formula_sum 'C12 H21 N O3'
_chemical_formula_weight 227.30
_chemical_name_systematic
; 
 ? 
;
_space_group_IT_number 4
_symmetry_cell_setting monoclinic
_symmetry_space_group_name_Hall 'P 2yb'
_symmetry_space_group_name_H-M 'P 1 21 1'
_atom_sites_solution_hydrogens geom
_atom_sites_solution_primary direct
_atom_sites_solution_secondary difmap
_audit_creation_method SHELXL-97
_cell_angle_alpha 90.00
_cell_angle_beta 103.1780(10)
_cell_angle_gamma 90.00
_cell_formula_units_Z 4
_cell_length_a 4.83570(10)
_cell_length_b 31.1808(6)
_cell_length_c 8.5989(2)
_cell_measurement_reflns_used 3676
_cell_measurement_temperature 100(2)
_cell_measurement_theta_max 72.66
_cell_measurement_theta_min 2.83
_cell_volume 1262.41(5)
_computing_cell_refinement 'SMART (Bruker, 1999)'
_computing_data_collection 'SMART (Bruker, 1999)'
_computing_data_reduction 'SAINT (Bruker, 1999)'
_computing_molecular_graphics 'SHELXTL (Bruker, 1997)'
_computing_publication_material 'UdMX (local program)'
_computing_structure_refinement 'SHELXL97 (Sheldrick, 1997)'
_computing_structure_solution 'SHELXS97 (Sheldrick, 1997)'
_diffrn_ambient_temperature 100(2)
_diffrn_detector_area_resol_mean 5.5
_diffrn_measured_fraction_theta_full 0.964
_diffrn_measured_fraction_theta_max 0.964
_diffrn_measurement_device_type 'Bruker AXS Smart 2K/Platform'
_diffrn_measurement_method \w
_diffrn_radiation_monochromator graphite
_diffrn_radiation_source 'Sealed Tube'
_diffrn_radiation_type CuK\a
_diffrn_radiation_wavelength 1.54178
_diffrn_reflns_av_R_equivalents 0.024
_diffrn_reflns_av_sigmaI/netI 0.1269
_diffrn_reflns_limit_h_max 4
_diffrn_reflns_limit_h_min -5
_diffrn_reflns_limit_k_max 38
_diffrn_reflns_limit_k_min -38
_diffrn_reflns_limit_l_max 10
_diffrn_reflns_limit_l_min -10
_diffrn_reflns_number 10285
_diffrn_reflns_theta_full 72.83
_diffrn_reflns_theta_max 72.83
_diffrn_reflns_theta_min 2.83
_diffrn_standards_decay_% 0.00
_diffrn_standards_number 94
_exptl_absorpt_coefficient_mu 0.690
_exptl_absorpt_correction_T_max 1.0500
_exptl_absorpt_correction_T_min 0.7900
_exptl_absorpt_correction_type multi-scan
_exptl_absorpt_process_details 'Sadabs (Sheldrick,1996)'
_exptl_crystal_colour Colourless
_exptl_crystal_density_diffrn 1.196
_exptl_crystal_density_method 'not measured'
_exptl_crystal_description chunk
_exptl_crystal_F_000 496
_exptl_crystal_size_max 0.40
_exptl_crystal_size_mid 0.27
_exptl_crystal_size_min 0.02
_refine_diff_density_max 0.323
_refine_diff_density_min -0.252
_refine_diff_density_rms 0.065
_refine_ls_abs_structure_details 'Flack H D (1983), XXXX Friedel Pairs'
_refine_ls_abs_structure_Flack -0.6(4)
_refine_ls_extinction_method none
_refine_ls_goodness_of_fit_ref 1.016
_refine_ls_hydrogen_treatment constr
_refine_ls_matrix_type full
_refine_ls_number_parameters 295
_refine_ls_number_reflns 4661
_refine_ls_number_restraints 1
_refine_ls_restrained_S_all 1.016
_refine_ls_R_factor_all 0.1172
_refine_ls_R_factor_gt 0.0631
_refine_ls_shift/su_max 0.000
_refine_ls_shift/su_mean 0.000
_refine_ls_structure_factor_coef Fsqd
_refine_ls_weighting_details 'calc w=1/[\s^2^(Fo^2^)+(0.0503P)^2^+0.0000P] where P=(Fo^2^+2Fc^2^)/3'
_refine_ls_weighting_scheme calc
_refine_ls_wR_factor_gt 0.1232
_refine_ls_wR_factor_ref 0.1584
_reflns_number_gt 2649
_reflns_number_total 4661
_reflns_threshold_expression I>2\s(I)
_cod_data_source_file jo100017t_si_004.cif
_cod_data_source_block han379
_cod_depositor_comments
;
The following automatic conversions were performed:

'_symmetry_cell_setting' value 'Monoclinic' changed to 'monoclinic'
according to the built-in table from CIF Core dictionary named
'cif_core.dic' version 2.4.1 from
2010-06-29.

'_geom_angle_publ_flag' value 'Y' changed to 'y'
according to the built-in table from CIF Core dictionary named
'cif_core.dic' version 2.4.1 from 2010-06-29 (42
times).

'_geom_bond_publ_flag' value 'Y' changed to 'y' according to
the built-in table from CIF Core dictionary named 'cif_core.dic'
version 2.4.1 from 2010-06-29 (32 times).

'_geom_torsion_publ_flag'
value 'Y' changed to 'y' according to the built-in table from CIF
Core dictionary named 'cif_core.dic' version 2.4.1 from 2010-06-29
(48 times).

Automatic conversion script
Id: cif_fix_values 1646 2011-03-28 12:23:43Z adriana 
;
_cod_database_code 4025386

loop_
_symmetry_equiv_pos_as_xyz
'x, y, z'
'-x, y+1/2, -z'

loop_
_atom_site_label
_atom_site_type_symbol
_atom_site_fract_x
_atom_site_fract_y
_atom_site_fract_z
_atom_site_U_iso_or_equiv
_atom_site_adp_type
_atom_site_occupancy
_atom_site_symmetry_multiplicity
_atom_site_calc_flag
_atom_site_refinement_flags
_atom_site_disorder_assembly
_atom_site_disorder_group
C11 C 0.2736(10) 0.37878(18) 0.4646(6) 0.0273(12) Uani 1 1 d . . .
H11 H 0.0677 0.3753 0.4639 0.033 Uiso 1 1 calc R . .
C12 C 0.3771(11) 0.42029(16) 0.5531(6) 0.0277(12) Uani 1 1 d . . .
H12A H 0.2615 0.4446 0.4994 0.033 Uiso 1 1 calc R . .
H12B H 0.5769 0.4255 0.5482 0.033 Uiso 1 1 calc R . .
C13 C 0.3566(12) 0.41856(17) 0.7292(6) 0.0321(13) Uani 1 1 d . . .
H13 H 0.1522 0.4142 0.7304 0.039 Uiso 1 1 calc R . .
C14 C 0.5214(10) 0.37971(18) 0.8117(6) 0.0323(13) Uani 1 1 d . . .
H14A H 0.7253 0.3831 0.8124 0.039 Uiso 1 1 calc R . .
H14B H 0.5030 0.3784 0.9239 0.039 Uiso 1 1 calc R . .
C15 C 0.4116(12) 0.33814(17) 0.7269(6) 0.0362(14) Uani 1 1 d . . .
H15A H 0.2114 0.3336 0.7324 0.043 Uiso 1 1 calc R . .
H15B H 0.5250 0.3137 0.7807 0.043 Uiso 1 1 calc R . .
C16 C 0.4326(11) 0.34019(16) 0.5516(6) 0.0298(13) Uani 1 1 d . . .
H16A H 0.6350 0.3419 0.5470 0.036 Uiso 1 1 calc R . .
H16B H 0.3529 0.3135 0.4966 0.036 Uiso 1 1 calc R . .
C111 C 0.3023(10) 0.38026(17) 0.2891(5) 0.0267(11) Uani 1 1 d . . .
H111 H 0.5092 0.3818 0.2898 0.032 Uiso 1 1 calc R . .
N111 N 0.1900(8) 0.34160(13) 0.2061(5) 0.0261(10) Uani 1 1 d . . .
H11A H 0.0068 0.3367 0.1924 0.031 Uiso 1 1 calc R . .
C112 C 0.3455(10) 0.31244(16) 0.1480(5) 0.0213(11) Uani 1 1 d . . .
O112 O 0.6059(7) 0.31616(12) 0.1635(4) 0.0327(9) Uani 1 1 d . . .
C113 C 0.1896(10) 0.27405(16) 0.0660(6) 0.0294(12) Uani 1 1 d . . .
H11B H 0.2461 0.2690 -0.0349 0.044 Uiso 1 1 calc R . .
H11C H -0.0155 0.2793 0.0443 0.044 Uiso 1 1 calc R . .
H11D H 0.2363 0.2488 0.1350 0.044 Uiso 1 1 calc R . .
C114 C 0.1574(12) 0.41942(18) 0.1991(6) 0.0386(15) Uani 1 1 d . . .
H11E H 0.1513 0.4163 0.0849 0.058 Uiso 1 1 calc R . .
H11F H 0.2645 0.4453 0.2398 0.058 Uiso 1 1 calc R . .
H11G H -0.0366 0.4218 0.2147 0.058 Uiso 1 1 calc R . .
C131 C 0.4444(12) 0.46170(18) 0.8031(6) 0.0319(13) Uani 1 1 d . . .
O131 O 0.2974(8) 0.49250(12) 0.7789(4) 0.0465(11) Uani 1 1 d . . .
O132 O 0.7063(8) 0.46209(12) 0.8938(5) 0.0462(11) Uani 1 1 d . . .
C133 C 0.8015(12) 0.50259(19) 0.9676(7) 0.0496(17) Uani 1 1 d . . .
H13A H 0.7796 0.5249 0.8854 0.074 Uiso 1 1 calc R . .
H13B H 1.0019 0.5004 1.0230 0.074 Uiso 1 1 calc R . .
H13C H 0.6878 0.5100 1.0445 0.074 Uiso 1 1 calc R . .
C21 C 0.6142(10) 0.14394(17) 0.0886(5) 0.0251(11) Uani 1 1 d . . .
H21 H 0.4085 0.1459 0.0903 0.030 Uiso 1 1 calc R . .
C22 C 0.6515(10) 0.10453(16) -0.0054(5) 0.0263(12) Uani 1 1 d . . .
H22A H 0.5981 0.0789 0.0490 0.032 Uiso 1 1 calc R . .
H22B H 0.8540 0.1017 -0.0087 0.032 Uiso 1 1 calc R . .
C23 C 0.4693(11) 0.10629(16) -0.1773(6) 0.0287(12) Uani 1 1 d . . .
H23 H 0.2655 0.1086 -0.1718 0.034 Uiso 1 1 calc R . .
C24 C 0.5463(12) 0.14653(17) -0.2625(6) 0.0359(14) Uani 1 1 d . . .
H24A H 0.7449 0.1442 -0.2740 0.043 Uiso 1 1 calc R . .
H24B H 0.4212 0.1483 -0.3708 0.043 Uiso 1 1 calc R . .
C25 C 0.5139(12) 0.18719(18) -0.1695(6) 0.0380(14) Uani 1 1 d . . .
H25A H 0.3110 0.1916 -0.1697 0.046 Uiso 1 1 calc R . .
H25B H 0.5794 0.2122 -0.2221 0.046 Uiso 1 1 calc R . .
C26 C 0.6881(10) 0.18390(17) 0.0043(5) 0.0301(13) Uani 1 1 d . . .
H26A H 0.8929 0.1834 0.0044 0.036 Uiso 1 1 calc R . .
H26B H 0.6523 0.2097 0.0641 0.036 Uiso 1 1 calc R . .
C211 C 0.7843(10) 0.14110(17) 0.2642(5) 0.0266(11) Uani 1 1 d . . .
H211 H 0.9897 0.1383 0.2626 0.032 Uiso 1 1 calc R . .
N211 N 0.7518(8) 0.18079(13) 0.3493(4) 0.0262(10) Uani 1 1 d . . .
H21A H 0.5814 0.1865 0.3639 0.031 Uiso 1 1 calc R . .
C212 C 0.9543(10) 0.20864(15) 0.4060(5) 0.0224(11) Uani 1 1 d . . .
O212 O 1.2025(7) 0.20450(12) 0.3913(4) 0.0334(9) Uani 1 1 d . . .
C213 C 0.8730(10) 0.24682(16) 0.4927(6) 0.0288(12) Uani 1 1 d . . .
H21B H 1.0136 0.2509 0.5935 0.043 Uiso 1 1 calc R . .
H21C H 0.6855 0.2420 0.5150 0.043 Uiso 1 1 calc R . .
H21D H 0.8668 0.2725 0.4262 0.043 Uiso 1 1 calc R . .
C214 C 0.7061(12) 0.10268(17) 0.3522(6) 0.0379(15) Uani 1 1 d . . .
H21E H 0.8102 0.1038 0.4642 0.057 Uiso 1 1 calc R . .
H21F H 0.7560 0.0763 0.3028 0.057 Uiso 1 1 calc R . .
H21G H 0.5015 0.1030 0.3468 0.057 Uiso 1 1 calc R . .
C231 C 0.5038(12) 0.06616(17) -0.2676(6) 0.0302(13) Uani 1 1 d . . .
O231 O 0.6951(9) 0.04130(13) -0.2390(4) 0.0537(13) Uani 1 1 d . . .
O232 O 0.2796(8) 0.06073(12) -0.3923(5) 0.0425(11) Uani 1 1 d . . .
C233 C 0.2793(13) 0.02165(19) -0.4836(7) 0.0506(17) Uani 1 1 d . . .
H23A H 0.4570 0.0196 -0.5197 0.076 Uiso 1 1 calc R . .
H23B H 0.1184 0.0221 -0.5765 0.076 Uiso 1 1 calc R . .
H23C H 0.2622 -0.0031 -0.4164 0.076 Uiso 1 1 calc R . .

loop_
_atom_site_aniso_label
_atom_site_aniso_U_11
_atom_site_aniso_U_22
_atom_site_aniso_U_33
_atom_site_aniso_U_23
_atom_site_aniso_U_13
_atom_site_aniso_U_12
C11 0.024(3) 0.031(3) 0.026(3) 0.001(2) 0.003(2) -0.004(2)
C12 0.027(3) 0.030(3) 0.025(3) 0.005(2) 0.004(2) -0.002(2)
C13 0.033(3) 0.041(4) 0.022(3) -0.005(3) 0.006(2) -0.002(2)
C14 0.038(3) 0.039(3) 0.021(3) 0.005(3) 0.009(2) -0.006(3)
C15 0.054(4) 0.024(3) 0.032(3) 0.009(3) 0.011(3) -0.001(3)
C16 0.036(3) 0.023(3) 0.032(3) -0.006(3) 0.012(2) -0.006(2)
C111 0.023(3) 0.033(3) 0.024(3) -0.005(3) 0.005(2) -0.004(2)
N111 0.020(2) 0.031(3) 0.028(3) -0.001(2) 0.0067(17) -0.0012(18)
C112 0.022(3) 0.025(3) 0.018(3) 0.010(2) 0.0059(19) 0.003(2)
O112 0.022(2) 0.042(2) 0.036(2) 0.0056(18) 0.0100(15) 0.0025(16)
C113 0.030(3) 0.035(3) 0.026(3) -0.004(2) 0.013(2) 0.001(2)
C114 0.052(4) 0.035(4) 0.029(3) -0.008(3) 0.009(3) -0.006(3)
C131 0.046(4) 0.038(4) 0.014(3) 0.002(3) 0.012(2) 0.007(3)
O131 0.052(3) 0.042(3) 0.038(3) -0.008(2) -0.006(2) 0.013(2)
O132 0.045(3) 0.033(3) 0.049(3) -0.012(2) -0.0123(19) 0.0074(19)
C133 0.056(4) 0.039(4) 0.044(4) -0.007(3) -0.009(3) 0.006(3)
C21 0.023(3) 0.038(3) 0.014(3) 0.000(2) 0.0049(19) 0.002(2)
C22 0.029(3) 0.030(3) 0.022(3) 0.006(2) 0.009(2) 0.002(2)
C23 0.037(3) 0.028(3) 0.019(3) -0.003(2) 0.004(2) 0.004(2)
C24 0.050(4) 0.038(4) 0.021(3) 0.004(3) 0.011(2) 0.010(3)
C25 0.059(4) 0.033(4) 0.024(3) 0.007(3) 0.013(3) 0.010(3)
C26 0.030(3) 0.035(3) 0.029(3) -0.003(3) 0.014(2) 0.001(2)
C211 0.022(3) 0.034(3) 0.023(3) -0.002(3) 0.003(2) 0.007(2)
N211 0.013(2) 0.044(3) 0.023(2) -0.003(2) 0.0053(16) 0.0008(18)
C212 0.027(3) 0.022(3) 0.017(3) 0.005(2) 0.0034(19) 0.003(2)
O212 0.016(2) 0.046(2) 0.040(2) 0.0040(19) 0.0099(15) 0.0027(16)
C213 0.033(3) 0.023(3) 0.030(3) 0.000(2) 0.007(2) 0.000(2)
C214 0.060(4) 0.029(4) 0.023(3) 0.002(3) 0.005(3) 0.015(3)
C231 0.054(4) 0.021(3) 0.018(3) 0.010(2) 0.015(2) 0.008(3)
O231 0.068(3) 0.059(3) 0.026(2) -0.011(2) -0.007(2) 0.035(2)
O232 0.033(2) 0.046(3) 0.043(3) -0.015(2) -0.0021(18) 0.0067(19)
C233 0.061(4) 0.038(4) 0.044(4) -0.014(3) -0.006(3) 0.000(3)

loop_
_atom_type_symbol
_atom_type_description
_atom_type_scat_dispersion_real
_atom_type_scat_dispersion_imag
_atom_type_scat_source
C C 0.0181 0.0091 'International Tables Vol C Tables 4.2.6.8 and 6.1.1.4'
H H 0.0000 0.0000 'International Tables Vol C Tables 4.2.6.8 and 6.1.1.4'
N N 0.0311 0.0180 'International Tables Vol C Tables 4.2.6.8 and 6.1.1.4'
O O 0.0492 0.0322 'International Tables Vol C Tables 4.2.6.8 and 6.1.1.4'

loop_
_geom_angle_atom_site_label_1
_geom_angle_atom_site_label_2
_geom_angle_atom_site_label_3
_geom_angle_site_symmetry_1
_geom_angle_site_symmetry_2
_geom_angle_site_symmetry_3
_geom_angle
_geom_angle_publ_flag
C12 C11 C16 . . . 110.6(4) y
C12 C11 C111 . . . 111.6(4) y
C16 C11 C111 . . . 110.7(4) y
C12 C11 H11 . . . 107.9 ?
C16 C11 H11 . . . 107.9 ?
C111 C11 H11 . . . 107.9 ?
C11 C12 C13 . . . 111.9(4) y
C11 C12 H12A . . . 109.2 ?
C13 C12 H12A . . . 109.2 ?
C11 C12 H12B . . . 109.2 ?
C13 C12 H12B . . . 109.2 ?
H12A C12 H12B . . . 107.9 ?
C131 C13 C14 . . . 116.4(5) y
C131 C13 C12 . . . 107.9(4) y
C14 C13 C12 . . . 109.8(4) y
C131 C13 H13 . . . 107.4 ?
C14 C13 H13 . . . 107.4 ?
C12 C13 H13 . . . 107.4 ?
C15 C14 C13 . . . 111.3(4) y
C15 C14 H14A . . . 109.4 ?
C13 C14 H14A . . . 109.4 ?
C15 C14 H14B . . . 109.4 ?
C13 C14 H14B . . . 109.4 ?
H14A C14 H14B . . . 108 ?
C14 C15 C16 . . . 109.9(4) y
C14 C15 H15A . . . 109.7 ?
C16 C15 H15A . . . 109.7 ?
C14 C15 H15B . . . 109.7 ?
C16 C15 H15B . . . 109.7 ?
H15A C15 H15B . . . 108.2 ?
C11 C16 C15 . . . 112.0(4) y
C11 C16 H16A . . . 109.2 ?
C15 C16 H16A . . . 109.2 ?
C11 C16 H16B . . . 109.2 ?
C15 C16 H16B . . . 109.2 ?
H16A C16 H16B . . . 107.9 ?
N111 C111 C114 . . . 109.9(4) y
N111 C111 C11 . . . 110.5(4) y
C114 C111 C11 . . . 112.6(4) y
N111 C111 H111 . . . 107.9 ?
C114 C111 H111 . . . 107.9 ?
C11 C111 H111 . . . 107.9 ?
C112 N111 C111 . . . 124.7(4) y
C112 N111 H11A . . . 117.7 ?
C111 N111 H11A . . . 117.7 ?
O112 C112 N111 . . . 122.4(5) y
O112 C112 C113 . . . 120.9(5) y
N111 C112 C113 . . . 116.7(4) y
C112 C113 H11B . . . 109.5 ?
C112 C113 H11C . . . 109.5 ?
H11B C113 H11C . . . 109.5 ?
C112 C113 H11D . . . 109.5 ?
H11B C113 H11D . . . 109.5 ?
H11C C113 H11D . . . 109.5 ?
C111 C114 H11E . . . 109.5 ?
C111 C114 H11F . . . 109.5 ?
H11E C114 H11F . . . 109.5 ?
C111 C114 H11G . . . 109.5 ?
H11E C114 H11G . . . 109.5 ?
H11F C114 H11G . . . 109.5 ?
O131 C131 O132 . . . 123.4(6) y
O131 C131 C13 . . . 123.4(5) y
O132 C131 C13 . . . 113.3(5) y
C131 O132 C133 . . . 115.6(4) y
O132 C133 H13A . . . 109.5 ?
O132 C133 H13B . . . 109.5 ?
H13A C133 H13B . . . 109.5 ?
O132 C133 H13C . . . 109.5 ?
H13A C133 H13C . . . 109.5 ?
H13B C133 H13C . . . 109.5 ?
C22 C21 C26 . . . 110.0(4) y
C22 C21 C211 . . . 112.0(4) y
C26 C21 C211 . . . 112.4(4) y
C22 C21 H21 . . . 107.4 ?
C26 C21 H21 . . . 107.4 ?
C211 C21 H21 . . . 107.4 ?
C21 C22 C23 . . . 112.0(4) y
C21 C22 H22A . . . 109.2 ?
C23 C22 H22A . . . 109.2 ?
C21 C22 H22B . . . 109.2 ?
C23 C22 H22B . . . 109.2 ?
H22A C22 H22B . . . 107.9 ?
C231 C23 C22 . . . 111.1(4) y
C231 C23 C24 . . . 111.4(4) y
C22 C23 C24 . . . 109.8(4) y
C231 C23 H23 . . . 108.2 ?
C22 C23 H23 . . . 108.2 ?
C24 C23 H23 . . . 108.2 ?
C25 C24 C23 . . . 111.2(4) y
C25 C24 H24A . . . 109.4 ?
C23 C24 H24A . . . 109.4 ?
C25 C24 H24B . . . 109.4 ?
C23 C24 H24B . . . 109.4 ?
H24A C24 H24B . . . 108 ?
C24 C25 C26 . . . 110.7(5) y
C24 C25 H25A . . . 109.5 ?
C26 C25 H25A . . . 109.5 ?
C24 C25 H25B . . . 109.5 ?
C26 C25 H25B . . . 109.5 ?
H25A C25 H25B . . . 108.1 ?
C21 C26 C25 . . . 112.3(4) y
C21 C26 H26A . . . 109.1 ?
C25 C26 H26A . . . 109.1 ?
C21 C26 H26B . . . 109.1 ?
C25 C26 H26B . . . 109.1 ?
H26A C26 H26B . . . 107.9 ?
N211 C211 C214 . . . 110.6(4) y
N211 C211 C21 . . . 110.2(4) y
C214 C211 C21 . . . 113.3(4) y
N211 C211 H211 . . . 107.5 ?
C214 C211 H211 . . . 107.5 ?
C21 C211 H211 . . . 107.5 ?
C212 N211 C211 . . . 125.9(4) y
C212 N211 H21A . . . 117 ?
C211 N211 H21A . . . 117 ?
O212 C212 N211 . . . 123.2(5) y
O212 C212 C213 . . . 120.1(4) y
N211 C212 C213 . . . 116.7(4) y
C212 C213 H21B . . . 109.5 ?
C212 C213 H21C . . . 109.5 ?
H21B C213 H21C . . . 109.5 ?
C212 C213 H21D . . . 109.5 ?
H21B C213 H21D . . . 109.5 ?
H21C C213 H21D . . . 109.5 ?
C211 C214 H21E . . . 109.5 ?
C211 C214 H21F . . . 109.5 ?
H21E C214 H21F . . . 109.5 ?
C211 C214 H21G . . . 109.5 ?
H21E C214 H21G . . . 109.5 ?
H21F C214 H21G . . . 109.5 ?
O231 C231 O232 . . . 121.9(5) y
O231 C231 C23 . . . 127.5(5) y
O232 C231 C23 . . . 110.6(4) y
C231 O232 C233 . . . 115.9(4) y
O232 C233 H23A . . . 109.5 ?
O232 C233 H23B . . . 109.5 ?
H23A C233 H23B . . . 109.5 ?
O232 C233 H23C . . . 109.5 ?
H23A C233 H23C . . . 109.5 ?
H23B C233 H23C . . . 109.5 ?

loop_
_geom_bond_atom_site_label_1
_geom_bond_atom_site_label_2
_geom_bond_site_symmetry_1
_geom_bond_site_symmetry_2
_geom_bond_distance
_geom_bond_publ_flag
C11 C12 . . 1.527(7) y
C11 C16 . . 1.529(7) y
C11 C111 . . 1.548(6) y
C11 H11 . . 1 ?
C12 C13 . . 1.541(6) y
C12 H12a . . 0.99 ?
C12 H12b . . 0.99 ?
C13 C131 . . 1.507(7) y
C13 C14 . . 1.532(7) y
C13 H13 . . 1 ?
C14 C15 . . 1.522(7) y
C14 H14a . . 0.99 ?
C14 H14b . . 0.99 ?
C15 C16 . . 1.535(7) y
C15 H15a . . 0.99 ?
C15 H15b . . 0.99 ?
C16 H16a . . 0.99 ?
C16 H16b . . 0.99 ?
C111 N111 . . 1.442(6) y
C111 C114 . . 1.528(7) y
C111 H111 . . 1 ?
N111 C112 . . 1.346(6) y
N111 H11a . . 0.88 ?
C112 O112 . . 1.241(5) y
C112 C113 . . 1.502(7) y
C113 H11b . . 0.98 ?
C113 H11c . . 0.98 ?
C113 H11d . . 0.98 ?
C114 H11e . . 0.98 ?
C114 H11f . . 0.98 ?
C114 H11g . . 0.98 ?
C131 O131 . . 1.184(6) y
C131 O132 . . 1.328(6) y
O132 C133 . . 1.441(6) y
C133 H13a . . 0.98 ?
C133 H13b . . 0.98 ?
C133 H13c . . 0.98 ?
C21 C22 . . 1.504(6) y
C21 C26 . . 1.525(7) y
C21 C211 . . 1.548(6) y
C21 H21 . . 1 ?
C22 C23 . . 1.540(6) y
C22 H22a . . 0.99 ?
C22 H22b . . 0.99 ?
C23 C231 . . 1.502(7) y
C23 C24 . . 1.541(7) y
C23 H23 . . 1 ?
C24 C25 . . 1.526(7) y
C24 H24a . . 0.99 ?
C24 H24b . . 0.99 ?
C25 C26 . . 1.542(6) y
C25 H25a . . 0.99 ?
C25 H25b . . 0.99 ?
C26 H26a . . 0.99 ?
C26 H26b . . 0.99 ?
C211 N211 . . 1.464(6) y
C211 C214 . . 1.511(7) y
C211 H211 . . 1 ?
N211 C212 . . 1.317(6) y
N211 H21a . . 0.88 ?
C212 O212 . . 1.242(5) y
C212 C213 . . 1.504(6) y
C213 H21b . . 0.98 ?
C213 H21c . . 0.98 ?
C213 H21d . . 0.98 ?
C214 H21e . . 0.98 ?
C214 H21f . . 0.98 ?
C214 H21g . . 0.98 ?
C231 O231 . . 1.189(6) y
C231 O232 . . 1.350(6) y
O232 C233 . . 1.450(6) y
C233 H23a . . 0.98 ?
C233 H23b . . 0.98 ?
C233 H23c . . 0.98 ?

loop_
_geom_hbond_atom_site_label_D
_geom_hbond_atom_site_label_H
_geom_hbond_atom_site_label_A
_geom_hbond_distance_DH
_geom_hbond_distance_HA
_geom_hbond_distance_DA
_geom_hbond_angle_DHA
_geom_hbond_site_symmetry_A
N111 H11A O112 0.88 2 2.876(5) 171.3 1_455
N211 H21A O212 0.88 1.98 2.858(5) 175.2 1_455

loop_
_geom_torsion_atom_site_label_1
_geom_torsion_atom_site_label_2
_geom_torsion_atom_site_label_3
_geom_torsion_atom_site_label_4
_geom_torsion_site_symmetry_1
_geom_torsion_site_symmetry_2
_geom_torsion_site_symmetry_3
_geom_torsion_site_symmetry_4
_geom_torsion
_geom_torsion_publ_flag
C16 C11 C12 C13 . . . . -54.7(5) y
C111 C11 C12 C13 . . . . -178.4(4) y
C11 C12 C13 C131 . . . . -176.3(5) y
C11 C12 C13 C14 . . . . 55.9(6) y
C131 C13 C14 C15 . . . . 179.5(4) y
C12 C13 C14 C15 . . . . -57.5(5) y
C13 C14 C15 C16 . . . . 57.7(6) y
C12 C11 C16 C15 . . . . 54.9(5) y
C111 C11 C16 C15 . . . . 179.2(4) y
C14 C15 C16 C11 . . . . -56.4(6) y
C12 C11 C111 N111 . . . . -177.1(4) y
C16 C11 C111 N111 . . . . 59.2(5) y
C12 C11 C111 C114 . . . . -53.8(6) y
C16 C11 C111 C114 . . . . -177.5(4) y
C114 C111 N111 C112 . . . . 120.2(5) y
C11 C111 N111 C112 . . . . -114.9(5) y
C111 N111 C112 O112 . . . . 1.1(8) y
C111 N111 C112 C113 . . . . 179.6(4) y
C14 C13 C131 O131 . . . . -160.6(5) y
C12 C13 C131 O131 . . . . 75.4(6) y
C14 C13 C131 O132 . . . . 21.5(6) y
C12 C13 C131 O132 . . . . -102.5(5) y
O131 C131 O132 C133 . . . . 2.1(8) y
C13 C131 O132 C133 . . . . -180.0(5) y
C26 C21 C22 C23 . . . . -57.4(5) y
C211 C21 C22 C23 . . . . 176.8(4) y
C21 C22 C23 C231 . . . . -178.5(4) y
C21 C22 C23 C24 . . . . 57.8(5) y
C231 C23 C24 C25 . . . . -179.4(5) y
C22 C23 C24 C25 . . . . -55.9(6) y
C23 C24 C25 C26 . . . . 54.6(6) y
C22 C21 C26 C25 . . . . 55.7(5) y
C211 C21 C26 C25 . . . . -178.8(4) y
C24 C25 C26 C21 . . . . -54.7(6) y
C22 C21 C211 N211 . . . . 177.6(4) y
C26 C21 C211 N211 . . . . 53.1(5) y
C22 C21 C211 C214 . . . . -57.9(5) y
C26 C21 C211 C214 . . . . 177.7(4) y
C214 C211 N211 C212 . . . . 120.2(5) y
C21 C211 N211 C212 . . . . -113.7(5) y
C211 N211 C212 O212 . . . . 1.0(8) y
C211 N211 C212 C213 . . . . -178.7(4) y
C22 C23 C231 O231 . . . . -21.3(8) y
C24 C23 C231 O231 . . . . 101.4(6) y
C22 C23 C231 O232 . . . . 158.3(4) y
C24 C23 C231 O232 . . . . -79.0(6) y
O231 C231 O232 C233 . . . . 3.2(8) y
C23 C231 O232 C233 . . . . -176.4(5) y
